data_1565260
loop_
_publ_author_name
'Beheshti, Azizolla'
'Panahi, Fatemeh'
'Soleymani-Babadi, Susan'
'Mayer, Peter'
'Lipkowski, Janusz'
'Motamedi, Hossein'
'Samiee, Sepideh'

_publ_section_title
;
 Rational synthesis, structural characterization, theoretical studies,
 antibacterial activity and selective dye absorption of new silver
 coordination polymers generated from a flexible bis (imidazole-2-thione)
 ligand
;
_journal_name_full 'Inorganica Chimica Acta'
_journal_page_first 119406
_journal_paper_doi 10.1016/j.ica.2019.119406
_journal_volume 504
_journal_year 2020
_chemical_formula_moiety 'C13 H20 Ag2 N6 O6 S2'
_chemical_formula_sum 'C13 H20 Ag2 N6 O6 S2'
_chemical_formula_weight 636.21
_chemical_name_common AB111
_space_group_crystal_system monoclinic
_space_group_IT_number 9
_space_group_name_Hall 'I -2ya'
_space_group_name_H-M_alt 'I 1 a 1'
_atom_sites_solution_hydrogens geom
_audit_author_name 'P. Mayer'
_audit_block_code Ag_C13H20N4S2_NO3_wo011_beheshti
_audit_creation_date 2018-02-02
_audit_creation_method SHELXL-2014
_cell_angle_alpha 90
_cell_angle_beta 96.025(3)
_cell_angle_gamma 90
_cell_formula_units_Z 4
_cell_length_a 7.6253(3)
_cell_length_b 23.2190(9)
_cell_length_c 11.6962(4)
_cell_measurement_reflns_used 2927
_cell_measurement_temperature 143(2)
_cell_measurement_theta_max 27.5030
_cell_measurement_theta_min 4.3030
_cell_volume 2059.39(13)
_computing_cell_refinement 'CrysAlisPro 1.171.38.46 (Rigaku OD, 2015)'
_computing_data_collection 'CrysAlisPro 1.171.38.46 (Rigaku OD, 2015)'
_computing_data_reduction 'CrysAlisPro 1.171.38.46 (Rigaku OD, 2015)'
_computing_structure_refinement
;
Sheldrick, G. M. (2008).
<i>Acta Cryst.</i> A<b>64</b>, 112--122.
;
_computing_structure_solution
;
A. Altomare, M. C. Burla, M. Camalli, G. L. Cascarano, C. Giacovazzo, A.
Guagliardi, A. G. G. Moliterni, G. Polidori, R. Spagna: SIR97: a new tool for
crystal structure determination and refinement; J. Appl. Crystallogr. 1999,
32, 115-119.
;
_diffrn_ambient_temperature 143(2)
_diffrn_detector_area_resol_mean 15.9809
_diffrn_measured_fraction_theta_full 0.995
_diffrn_measured_fraction_theta_max 0.994
_diffrn_measurement_details
;
List of Runs (angles in degrees, time in seconds):

  # Type    Start    End  Width  t~exp~   \w     \q     \k     \f   Frames
--------------------------------------------------------------------------
  1  \w    -12.00  15.00   1.00   16.50    --  -20.29 -99.00  60.00   27
  2  \w     -7.00  24.00   1.00   16.50    --  -20.29 -99.00-180.00   31
  3  \w    -48.00  44.00   1.00   16.50    --   21.54 -57.00 150.00   92
  4  \w     -2.00  90.00   1.00   16.50    --   21.54  57.00  60.00   92
  5  \w    -49.00  45.00   1.00   16.50    --   21.54 -57.00 -90.00   94
;
_diffrn_measurement_device 'CCD camera on \k-goniostat'
_diffrn_measurement_device_type 'Oxford XCalibur'
_diffrn_measurement_method '\w scans'
_diffrn_orient_matrix_UB_11 -0.0316642000
_diffrn_orient_matrix_UB_12 -0.0016460000
_diffrn_orient_matrix_UB_13 0.0548047000
_diffrn_orient_matrix_UB_21 -0.0384438000
_diffrn_orient_matrix_UB_22 0.0276974000
_diffrn_orient_matrix_UB_23 -0.0084546000
_diffrn_orient_matrix_UB_31 -0.0791793000
_diffrn_orient_matrix_UB_32 -0.0127645000
_diffrn_orient_matrix_UB_33 -0.0253945000
_diffrn_radiation_collimation '0.5 mm collimator'
_diffrn_radiation_monochromator graphite
_diffrn_radiation_type MoK\a
_diffrn_radiation_wavelength 0.71073
_diffrn_reflns_av_R_equivalents 0.0259
_diffrn_reflns_av_unetI/netI 0.0400
_diffrn_reflns_Laue_measured_fraction_full 0.995
_diffrn_reflns_Laue_measured_fraction_max 0.994
_diffrn_reflns_limit_h_max 9
_diffrn_reflns_limit_h_min -7
_diffrn_reflns_limit_k_max 25
_diffrn_reflns_limit_k_min -28
_diffrn_reflns_limit_l_max 11
_diffrn_reflns_limit_l_min -14
_diffrn_reflns_number 6081
_diffrn_reflns_point_group_measured_fraction_full 0.995
_diffrn_reflns_point_group_measured_fraction_max 0.995
_diffrn_reflns_theta_full 25.240
_diffrn_reflns_theta_max 26.364
_diffrn_reflns_theta_min 4.277
_diffrn_source 'fine-focus sealed tube'
_diffrn_source_current 40_mA
_diffrn_source_power 2.00_kW
_diffrn_source_type 'Spellman generator'
_diffrn_source_voltage 50_kV
_exptl_absorpt_coefficient_mu 2.148
_exptl_absorpt_correction_T_max 1.00000
_exptl_absorpt_correction_T_min 0.98334
_exptl_absorpt_correction_type multi-scan
_exptl_absorpt_process_details
;
CrysAlisPro 1.171.38.46 (Rigaku Oxford Diffraction, 2015)
Empirical absorption correction using spherical harmonics,
 implemented in SCALE3 ABSPACK scaling algorithm.
;
_exptl_crystal_colour colourless
_exptl_crystal_density_diffrn 2.052
_exptl_crystal_description block
_exptl_crystal_F_000 1256
_exptl_crystal_size_max 0.224
_exptl_crystal_size_mid 0.147
_exptl_crystal_size_min 0.085
_refine_diff_density_max 0.564
_refine_diff_density_min -0.344
_refine_diff_density_rms 0.080
_refine_ls_abs_structure_details
;
 Refined as an inversion twin.
;
_refine_ls_abs_structure_Flack 0.64(4)
_refine_ls_extinction_coef .
_refine_ls_extinction_method none
_refine_ls_goodness_of_fit_ref 1.053
_refine_ls_hydrogen_treatment constr
_refine_ls_matrix_type full
_refine_ls_number_parameters 265
_refine_ls_number_reflns 3356
_refine_ls_number_restraints 2
_refine_ls_restrained_S_all 1.052
_refine_ls_R_factor_all 0.0299
_refine_ls_R_factor_gt 0.0262
_refine_ls_shift/su_max 0.001
_refine_ls_shift/su_mean 0.000
_refine_ls_structure_factor_coef Fsqd
_refine_ls_weighting_details 'w=1/[\s^2^(Fo^2^)+(0.0200P)^2^+1.1165P] where P=(Fo^2^+2Fc^2^)/3'
_refine_ls_weighting_scheme calc
_refine_ls_wR_factor_gt 0.0535
_refine_ls_wR_factor_ref 0.0567
_reflns_Friedel_coverage 0.994
_reflns_Friedel_fraction_full 0.996
_reflns_Friedel_fraction_max 0.995
_reflns_number_gt 3163
_reflns_number_total 3356
_reflns_threshold_expression 'I > 2\s(I)'
_cod_data_source_file ICA-2020-504-119406.cif
_cod_data_source_block wo011
_cod_original_cell_volume 2059.40(13)
_cod_original_sg_symbol_H-M 'I a'
_cod_database_code 1565260
_shelx_estimated_absorpt_t_min 0.645
_shelx_estimated_absorpt_t_max 0.838
_shelx_space_group_comment
;
The symmetry employed for this shelxl refinement is uniquely defined
by the following loop, which should always be used as a source of
symmetry information in preference to the above space-group names.
They are only intended as comments.
;
_shelxl_version_number 2014-3

loop_
_space_group_symop_operation_xyz
'x, y, z'
'x+1/2, -y, z'
'x+1/2, y+1/2, z+1/2'
'x+1, -y+1/2, z+1/2'

loop_
_atom_site_label
_atom_site_type_symbol
_atom_site_fract_x
_atom_site_fract_y
_atom_site_fract_z
_atom_site_U_iso_or_equiv
_atom_site_adp_type
_atom_site_occupancy
_atom_site_site_symmetry_order
_atom_site_calc_flag
_atom_site_refinement_flags_posn
_atom_site_refinement_flags_adp
_atom_site_refinement_flags_occupancy
_atom_site_disorder_assembly
_atom_site_disorder_group
C1 C 1.0702(8) 0.3845(3) 0.6885(5) 0.0211(13) Uani 1 1 d . . . . .
C2 C 1.0969(9) 0.3334(3) 0.5315(5) 0.0263(15) Uani 1 1 d . . . . .
H2 H 1.1161 0.3236 0.4550 0.032 Uiso 1 1 calc R U . . .
C3 C 1.0549(8) 0.2968(3) 0.6142(5) 0.0243(14) Uani 1 1 d . . . . .
H3 H 1.0393 0.2564 0.6067 0.029 Uiso 1 1 calc R U . . .
C4 C 1.1396(10) 0.4398(3) 0.5157(6) 0.0308(16) Uani 1 1 d . . . . .
H4A H 1.1562 0.4297 0.4362 0.046 Uiso 1 1 calc R U . . .
H4B H 1.2461 0.4587 0.5519 0.046 Uiso 1 1 calc R U . . .
H4C H 1.0389 0.4659 0.5163 0.046 Uiso 1 1 calc R U . . .
C5 C 0.9736(8) 0.3067(3) 0.8155(5) 0.0233(13) Uani 1 1 d . . . . .
H5A H 1.0155 0.3316 0.8815 0.028 Uiso 1 1 calc R U . . .
H5B H 1.0214 0.2675 0.8314 0.028 Uiso 1 1 calc R U . . .
C6 C 0.7741(8) 0.3044(3) 0.8036(5) 0.0283(15) Uani 1 1 d . . . . .
H6A H 0.7322 0.2827 0.7332 0.034 Uiso 1 1 calc R U . . .
H6B H 0.7269 0.3441 0.7949 0.034 Uiso 1 1 calc R U . . .
C7 C 0.7031(8) 0.2760(3) 0.9071(5) 0.0283(15) Uani 1 1 d . . . . .
H7A H 0.7369 0.2348 0.9095 0.034 Uiso 1 1 calc R U . . .
H7B H 0.7580 0.2944 0.9784 0.034 Uiso 1 1 calc R U . . .
C8 C 0.5033(9) 0.2807(3) 0.9031(6) 0.0302(15) Uani 1 1 d . . . . .
H8A H 0.4500 0.2702 0.8251 0.036 Uiso 1 1 calc R U . . .
H8B H 0.4613 0.2526 0.9578 0.036 Uiso 1 1 calc R U . . .
C9 C 0.4402(9) 0.3402(3) 0.9322(5) 0.0281(15) Uani 1 1 d . . . . .
H9A H 0.4825 0.3685 0.8782 0.034 Uiso 1 1 calc R U . . .
H9B H 0.3096 0.3409 0.9226 0.034 Uiso 1 1 calc R U . . .
C10 C 0.5940(8) 0.4046(3) 1.0835(5) 0.0233(13) Uani 1 1 d . . . . .
C11 C 0.4667(9) 0.3266(3) 1.1483(6) 0.0336(16) Uani 1 1 d . . . . .
H11 H 0.4033 0.2914 1.1497 0.040 Uiso 1 1 calc R U . . .
C12 C 0.5370(10) 0.3563(3) 1.2395(6) 0.0365(17) Uani 1 1 d . . . . .
H12 H 0.5341 0.3457 1.3177 0.044 Uiso 1 1 calc R U . . .
C13 C 0.6972(12) 0.4500(3) 1.2722(6) 0.0428(19) Uani 1 1 d . . . . .
H13A H 0.7022 0.4385 1.3532 0.064 Uiso 1 1 calc R U . . .
H13B H 0.6286 0.4855 1.2601 0.064 Uiso 1 1 calc R U . . .
H13C H 0.8171 0.4564 1.2519 0.064 Uiso 1 1 calc R U . . .
N1 N 1.1064(6) 0.3876(2) 0.5792(4) 0.0195(11) Uani 1 1 d . . . . .
N2 N 1.0391(6) 0.3291(2) 0.7113(4) 0.0206(11) Uani 1 1 d . . . . .
N3 N 0.5036(7) 0.3569(2) 1.0509(4) 0.0250(12) Uani 1 1 d . . . . .
N4 N 0.6139(7) 0.4046(2) 1.2004(4) 0.0271(12) Uani 1 1 d . . . . .
N5 N 0.5782(8) 0.3937(2) 0.5823(5) 0.0301(13) Uani 1 1 d . . . . .
N6 N 0.5866(8) 0.6371(2) 1.1903(5) 0.0321(13) Uani 1 1 d . . . . .
S1 S 1.0646(2) 0.44090(7) 0.78491(12) 0.0202(3) Uani 1 1 d . . . . .
S2 S 0.6689(2) 0.45585(7) 0.99447(13) 0.0278(4) Uani 1 1 d . . . . .
Ag1 Ag 0.76280(6) 0.47911(2) 0.74271(4) 0.03080(13) Uani 1 1 d . . . . .
Ag2 Ag 0.49936(6) 0.54400(2) 1.02630(4) 0.03670(14) Uani 1 1 d . . . . .
O1 O 0.7121(7) 0.4183(3) 0.5538(4) 0.0434(13) Uani 1 1 d . . . . .
O2 O 0.5163(6) 0.4086(2) 0.6730(4) 0.0375(12) Uani 1 1 d . . . . .
O3 O 0.5043(8) 0.3558(2) 0.5198(5) 0.0495(13) Uani 1 1 d . . . . .
O4 O 0.5496(7) 0.6462(2) 1.0843(4) 0.0390(12) Uani 1 1 d . . . . .
O5 O 0.6099(9) 0.5865(2) 1.2231(4) 0.0572(17) Uani 1 1 d . . . . .
O6 O 0.6056(8) 0.6775(2) 1.2581(4) 0.0478(14) Uani 1 1 d . . . . .

loop_
_atom_site_aniso_label
_atom_site_aniso_U_11
_atom_site_aniso_U_22
_atom_site_aniso_U_33
_atom_site_aniso_U_23
_atom_site_aniso_U_13
_atom_site_aniso_U_12
C1 0.025(3) 0.023(3) 0.015(3) 0.001(2) 0.000(2) 0.001(3)
C2 0.033(4) 0.020(4) 0.025(3) -0.012(3) 0.003(3) 0.003(3)
C3 0.032(4) 0.019(3) 0.022(3) -0.004(3) 0.004(3) 0.002(3)
C4 0.046(4) 0.026(4) 0.021(3) 0.004(3) 0.007(3) -0.002(3)
C5 0.031(3) 0.018(3) 0.021(3) -0.001(2) 0.003(3) 0.001(3)
C6 0.024(3) 0.037(4) 0.023(3) 0.004(3) -0.001(3) -0.003(3)
C7 0.030(3) 0.026(4) 0.028(4) 0.000(3) -0.001(3) 0.000(3)
C8 0.032(4) 0.026(4) 0.033(4) 0.001(3) 0.005(3) -0.007(3)
C9 0.026(3) 0.035(4) 0.023(3) -0.002(3) 0.000(3) 0.001(3)
C10 0.026(3) 0.021(3) 0.024(3) 0.003(2) 0.007(2) 0.009(3)
C11 0.037(4) 0.029(4) 0.036(4) 0.013(3) 0.011(3) -0.003(3)
C12 0.051(5) 0.036(4) 0.024(4) 0.009(3) 0.009(3) 0.008(4)
C13 0.068(5) 0.038(5) 0.022(4) -0.002(3) 0.004(4) 0.005(4)
N1 0.023(3) 0.019(3) 0.017(3) 0.0001(19) 0.005(2) -0.002(2)
N2 0.024(3) 0.018(3) 0.020(3) -0.001(2) 0.002(2) -0.001(2)
N3 0.027(3) 0.027(3) 0.022(3) 0.003(2) 0.009(2) 0.002(2)
N4 0.037(3) 0.029(3) 0.017(3) 0.005(2) 0.008(2) 0.003(2)
N5 0.035(3) 0.030(3) 0.024(3) 0.002(2) -0.003(2) 0.005(3)
N6 0.054(4) 0.022(3) 0.022(3) -0.001(2) 0.011(3) 0.003(3)
S1 0.0259(8) 0.0176(8) 0.0174(7) -0.0039(6) 0.0039(6) -0.0016(6)
S2 0.0384(9) 0.0234(9) 0.0228(9) 0.0074(6) 0.0086(7) 0.0043(7)
Ag1 0.0359(3) 0.0283(3) 0.0281(3) -0.0027(2) 0.00304(19) 0.0104(2)
Ag2 0.0478(3) 0.0284(3) 0.0341(3) -0.0042(2) 0.0053(2) 0.0062(3)
O1 0.036(3) 0.056(4) 0.038(3) 0.003(2) 0.003(2) -0.010(3)
O2 0.043(3) 0.046(3) 0.023(2) -0.006(2) 0.004(2) 0.009(2)
O3 0.050(3) 0.053(3) 0.046(3) -0.022(3) 0.003(2) -0.014(3)
O4 0.064(4) 0.034(3) 0.019(2) 0.0029(19) 0.001(2) -0.002(2)
O5 0.115(5) 0.019(3) 0.036(3) 0.009(2) -0.003(3) -0.004(3)
O6 0.091(4) 0.030(3) 0.025(3) -0.009(2) 0.014(3) 0.008(3)

loop_
_atom_type_symbol
_atom_type_description
_atom_type_scat_dispersion_real
_atom_type_scat_dispersion_imag
_atom_type_scat_source
C C 0.0033 0.0016 'International Tables Vol C Tables 4.2.6.8 and 6.1.1.4'
H H 0.0000 0.0000 'International Tables Vol C Tables 4.2.6.8 and 6.1.1.4'
N N 0.0061 0.0033 'International Tables Vol C Tables 4.2.6.8 and 6.1.1.4'
S S 0.1246 0.1234 'International Tables Vol C Tables 4.2.6.8 and 6.1.1.4'
Ag Ag -0.8971 1.1015 'International Tables Vol C Tables 4.2.6.8 and 6.1.1.4'
O O 0.0106 0.0060 'International Tables Vol C Tables 4.2.6.8 and 6.1.1.4'

loop_
_geom_angle_atom_site_label_1
_geom_angle_atom_site_label_2
_geom_angle_atom_site_label_3
_geom_angle
_geom_angle_site_symmetry_1
_geom_angle_site_symmetry_3
N1 C1 N2 107.5(5) . .
N1 C1 S1 127.1(5) . .
N2 C1 S1 125.4(4) . .
C3 C2 N1 106.9(6) . .
C3 C2 H2 126.5 . .
N1 C2 H2 126.5 . .
C2 C3 N2 107.3(5) . .
C2 C3 H3 126.4 . .
N2 C3 H3 126.4 . .
N1 C4 H4A 109.5 . .
N1 C4 H4B 109.5 . .
H4A C4 H4B 109.5 . .
N1 C4 H4C 109.5 . .
H4A C4 H4C 109.5 . .
H4B C4 H4C 109.5 . .
N2 C5 C6 111.3(5) . .
N2 C5 H5A 109.4 . .
C6 C5 H5A 109.4 . .
N2 C5 H5B 109.4 . .
C6 C5 H5B 109.4 . .
H5A C5 H5B 108.0 . .
C5 C6 C7 112.3(5) . .
C5 C6 H6A 109.2 . .
C7 C6 H6A 109.2 . .
C5 C6 H6B 109.2 . .
C7 C6 H6B 109.2 . .
H6A C6 H6B 107.9 . .
C8 C7 C6 112.4(5) . .
C8 C7 H7A 109.1 . .
C6 C7 H7A 109.1 . .
C8 C7 H7B 109.1 . .
C6 C7 H7B 109.1 . .
H7A C7 H7B 107.9 . .
C9 C8 C7 113.6(6) . .
C9 C8 H8A 108.8 . .
C7 C8 H8A 108.8 . .
C9 C8 H8B 108.8 . .
C7 C8 H8B 108.8 . .
H8A C8 H8B 107.7 . .
N3 C9 C8 111.8(5) . .
N3 C9 H9A 109.3 . .
C8 C9 H9A 109.3 . .
N3 C9 H9B 109.3 . .
C8 C9 H9B 109.3 . .
H9A C9 H9B 107.9 . .
N3 C10 N4 106.6(5) . .
N3 C10 S2 126.5(5) . .
N4 C10 S2 126.9(5) . .
C12 C11 N3 107.2(6) . .
C12 C11 H11 126.4 . .
N3 C11 H11 126.4 . .
C11 C12 N4 107.9(6) . .
C11 C12 H12 126.1 . .
N4 C12 H12 126.1 . .
N4 C13 H13A 109.5 . .
N4 C13 H13B 109.5 . .
H13A C13 H13B 109.5 . .
N4 C13 H13C 109.5 . .
H13A C13 H13C 109.5 . .
H13B C13 H13C 109.5 . .
C1 N1 C2 109.3(5) . .
C1 N1 C4 126.6(5) . .
C2 N1 C4 123.9(5) . .
C1 N2 C3 109.0(5) . .
C1 N2 C5 126.2(5) . .
C3 N2 C5 124.3(5) . .
C10 N3 C11 109.0(5) . .
C10 N3 C9 126.5(5) . .
C11 N3 C9 124.3(6) . .
C10 N4 C12 109.3(6) . .
C10 N4 C13 125.3(6) . .
C12 N4 C13 125.4(6) . .
O3 N5 O1 120.0(6) . .
O3 N5 O2 120.4(6) . .
O1 N5 O2 119.5(6) . .
O6 N6 O5 121.3(6) . .
O6 N6 O4 120.5(6) . .
O5 N6 O4 118.2(5) . .
C1 S1 Ag1 103.2(2) . .
C1 S1 Ag1 112.3(2) . 2_565
Ag1 S1 Ag1 105.45(6) . 2_565
C1 S1 Ag2 137.2(2) . 2_565
Ag1 S1 Ag2 84.32(5) . 2_565
Ag1 S1 Ag2 105.69(5) 2_565 2_565
C10 S2 Ag2 105.6(2) . .
C10 S2 Ag2 107.7(2) . 2_565
Ag2 S2 Ag2 120.67(7) . 2_565
S1 Ag1 S1 143.68(6) . 2_465
S1 Ag1 O2 118.17(12) . .
S1 Ag1 O2 95.71(12) 2_465 .
S2 Ag2 O4 139.80(13) . .
S2 Ag2 S2 120.82(5) . 2_465
O4 Ag2 S2 99.37(13) . 2_465
S2 Ag2 O5 109.05(14) . .
O4 Ag2 O5 50.27(15) . .
S2 Ag2 O5 111.29(17) 2_465 .
S2 Ag2 S1 79.05(5) . 2_465
O4 Ag2 S1 96.41(11) . 2_465
S2 Ag2 S1 97.23(5) 2_465 2_465
O5 Ag2 S1 138.04(14) . 2_465
N5 O2 Ag1 96.7(4) . .
N6 O4 Ag2 96.9(4) . .
N6 O5 Ag2 93.7(4) . .

loop_
_geom_bond_atom_site_label_1
_geom_bond_atom_site_label_2
_geom_bond_distance
_geom_bond_site_symmetry_2
C1 N1 1.338(7) .
C1 N2 1.341(8) .
C1 S1 1.731(6) .
C2 C3 1.351(9) .
C2 N1 1.375(8) .
C2 H2 0.9500 .
C3 N2 1.376(7) .
C3 H3 0.9500 .
C4 N1 1.457(8) .
C4 H4A 0.9800 .
C4 H4B 0.9800 .
C4 H4C 0.9800 .
C5 N2 1.460(8) .
C5 C6 1.514(8) .
C5 H5A 0.9900 .
C5 H5B 0.9900 .
C6 C7 1.527(9) .
C6 H6A 0.9900 .
C6 H6B 0.9900 .
C7 C8 1.523(9) .
C7 H7A 0.9900 .
C7 H7B 0.9900 .
C8 C9 1.512(9) .
C8 H8A 0.9900 .
C8 H8B 0.9900 .
C9 N3 1.473(8) .
C9 H9A 0.9900 .
C9 H9B 0.9900 .
C10 N3 1.340(8) .
C10 N4 1.359(7) .
C10 S2 1.718(6) .
C11 C12 1.333(10) .
C11 N3 1.393(8) .
C11 H11 0.9500 .
C12 N4 1.367(9) .
C12 H12 0.9500 .
C13 N4 1.452(9) .
C13 H13A 0.9800 .
C13 H13B 0.9800 .
C13 H13C 0.9800 .
N5 O3 1.241(7) .
N5 O1 1.245(7) .
N5 O2 1.254(7) .
N6 O6 1.226(7) .
N6 O5 1.242(7) .
N6 O4 1.260(7) .
S1 Ag1 2.4672(16) .
S1 Ag1 2.4767(17) 2_565
S1 Ag2 2.9388(16) 2_565
S2 Ag2 2.4699(17) .
S2 Ag2 2.5082(18) 2_565
Ag1 S1 2.4767(17) 2_465
Ag1 O2 2.560(5) .
Ag2 O4 2.486(5) .
Ag2 S2 2.5082(18) 2_465
Ag2 O5 2.564(5) .
Ag2 S1 2.9388(16) 2_465

loop_
_geom_torsion_atom_site_label_1
_geom_torsion_atom_site_label_2
_geom_torsion_atom_site_label_3
_geom_torsion_atom_site_label_4
_geom_torsion
_geom_torsion_site_symmetry_1
_geom_torsion_site_symmetry_2
_geom_torsion_site_symmetry_3
_geom_torsion_site_symmetry_4
N1 C2 C3 N2 0.1(7) . . . .
N2 C5 C6 C7 174.7(5) . . . .
C5 C6 C7 C8 172.3(6) . . . .
C6 C7 C8 C9 -74.9(7) . . . .
C7 C8 C9 N3 -62.9(7) . . . .
N3 C11 C12 N4 1.0(8) . . . .
N2 C1 N1 C2 0.5(7) . . . .
S1 C1 N1 C2 -179.8(5) . . . .
N2 C1 N1 C4 176.7(6) . . . .
S1 C1 N1 C4 -3.6(9) . . . .
C3 C2 N1 C1 -0.3(7) . . . .
C3 C2 N1 C4 -176.6(6) . . . .
N1 C1 N2 C3 -0.4(6) . . . .
S1 C1 N2 C3 179.8(5) . . . .
N1 C1 N2 C5 -172.0(5) . . . .
S1 C1 N2 C5 8.2(8) . . . .
C2 C3 N2 C1 0.2(7) . . . .
C2 C3 N2 C5 172.0(5) . . . .
C6 C5 N2 C1 89.8(7) . . . .
C6 C5 N2 C3 -80.6(7) . . . .
N4 C10 N3 C11 0.0(7) . . . .
S2 C10 N3 C11 -179.8(5) . . . .
N4 C10 N3 C9 175.7(6) . . . .
S2 C10 N3 C9 -4.1(9) . . . .
C12 C11 N3 C10 -0.6(7) . . . .
C12 C11 N3 C9 -176.4(6) . . . .
C8 C9 N3 C10 125.4(7) . . . .
C8 C9 N3 C11 -59.5(8) . . . .
N3 C10 N4 C12 0.6(7) . . . .
S2 C10 N4 C12 -179.6(5) . . . .
N3 C10 N4 C13 -177.0(6) . . . .
S2 C10 N4 C13 2.8(10) . . . .
C11 C12 N4 C10 -1.0(8) . . . .
C11 C12 N4 C13 176.6(7) . . . .
N1 C1 S1 Ag1 85.1(6) . . . .
N2 C1 S1 Ag1 -95.2(5) . . . .
N1 C1 S1 Ag1 -28.0(6) . . . 2_565
N2 C1 S1 Ag1 151.7(5) . . . 2_565
N1 C1 S1 Ag2 -179.0(4) . . . 2_565
N2 C1 S1 Ag2 0.7(7) . . . 2_565
N3 C10 S2 Ag2 113.4(5) . . . .
N4 C10 S2 Ag2 -66.4(6) . . . .
N3 C10 S2 Ag2 -116.5(5) . . . 2_565
N4 C10 S2 Ag2 63.8(6) . . . 2_565
O3 N5 O2 Ag1 176.1(5) . . . .
O1 N5 O2 Ag1 -5.7(6) . . . .
O6 N6 O4 Ag2 -172.8(6) . . . .
O5 N6 O4 Ag2 10.0(7) . . . .
O6 N6 O5 Ag2 173.2(6) . . . .
O4 N6 O5 Ag2 -9.6(7) . . . .
